data_7221511
loop_
_publ_author_name
'Siebold, M.'
'Kelling, A.'
'Schilde, U.'
'Strauch, P.'

_publ_section_title
;
 Heterobimetallische 3d-4f-Komplexe mit bis(1,2-dithiooxalato)nickelat(II)
 als planarem Brueckenbaustein
;
_journal_name_full
;
Zeitschrift fuer Naturforschung, Teil B. Anorganische Chemie, Organische 
Chemie (42,1987-)
;
_journal_page_first 1149
_journal_page_last 1157
_journal_volume 60
_journal_year 2005
_chemical_formula_sum 'C12 H36 Er2 Ni3 O30 S12'
_chemical_name_systematic '(Er (H2 O)5)2 (Ni (S2 C2 O2)2)3 (H2 O)8'
_space_group_IT_number 2
_symmetry_space_group_name_Hall '-P 1'
_symmetry_space_group_name_H-M 'P -1'
_cell_angle_alpha 107.899
_cell_angle_beta 91.436
_cell_angle_gamma 112.918
_cell_formula_units_Z 1
_cell_length_a 10.5091
_cell_length_b 11.0604
_cell_length_c 11.2823
_cell_volume 1133.636
_citation_journal_id_ASTM ZNBSEN
_cod_data_source_file Siebold_ZNBSEN_2005_976.cif
_cod_data_source_block C12H36Er2Ni3O30S12
_cod_database_code 7221511

loop_
_symmetry_equiv_pos_as_xyz
x,y,z
-x,-y,-z

loop_
_atom_site_label
_atom_site_type_symbol
_atom_site_fract_x
_atom_site_fract_y
_atom_site_fract_z
_atom_site_occupancy
_atom_site_U_iso_or_equiv
O1 O-2 0.4331 1.0828 1.3452 1 0.0
H13 H+1 -0.32 0.611 0.05 1 0.0
Er1 Er+3 0.065923 0.750625 0.398358 1 0.0
H10 H+1 -0.386 0.54 0.3 1 0.0
O9 O-2 0.2966 0.8345 0.3759 1 0.0
O11 O-2 -0.3734 0.601 0.297 1 0.0
O7 O-2 -0.1175 0.5507 0.4034 1 0.0
S1 S-2 0.35476 0.94401 1.10317 1 0.0
S2 S-2 0.42891 1.23645 1.0782 1 0.0
H6 H+1 0.332 0.903 0.371 1 0.0
C4 C+3 0.2193 0.9577 0.6765 1 0.0
H8 H+1 0.144 0.528 0.305 1 0.0
O13 O-2 -0.3558 0.5485 0.0428 1 0.0
O4 O-2 0.1638 0.9568 0.5764 1 0.0
H7 H+1 0.111 0.526 0.205 1 0.0
S3 S-2 0.24481 0.80409 0.81985 1 0.0
S6 S-2 0.08215 1.09124 0.20199 1 0.0
O10 O-2 0.1016 0.5546 0.2796 1 0.0
H18 H+1 0.252 0.605 0.108 1 0.0
S4 S-2 0.31566 1.10211 0.80063 1 0.0
C5 C+3 -0.0016 0.8059 0.1468 1 0.0
H4 H+1 -0.124 0.861 0.475 1 0.0
O15 O-2 0.168 0.5731 0.0478 1 0.0
H9 H+1 -0.377 0.57 0.209 1 0.0
H11 H+1 0.491 0.756 0.494 1 0.0
H5 H+1 0.337 0.788 0.378 1 0.0
Ni1 Ni+2 0.3397 1.02122 0.94999 1 0.0
C1 C+3 0.4155 1.0876 1.2387 1 0.0
H12 H+1 0.514 0.675 0.378 1 0.0
O5 O-2 -0.015 0.7086 0.1862 1 0.0
O14 O-2 0.2522 0.4483 0.3962 1 0.0
H16 H+1 0.236 0.455 0.371 1 0.0
O6 O-2 0.1073 0.96 0.3524 1 0.0
H3 H+1 -0.201 0.737 0.41 1 0.0
H15 H+1 0.331 0.533 0.392 1 0.0
C2 C+3 0.4489 1.2307 1.2271 1 0.0
O2 O-2 0.4897 1.3336 1.3237 1 0.0
H14 H+1 -0.32 0.492 0.007 1 0.0
H17 H+1 0.175 0.63 0.038 1 0.0
C3 C+3 0.1968 0.8157 0.6821 1 0.0
O8 O-2 -0.129 0.7922 0.4429 1 0.0
H1 H+1 -0.115 0.483 0.392 1 0.0
S5 S-2 -0.05364 0.78734 -0.00307 1 0.0
C6 C+3 0.0673 0.9532 0.2452 1 0.0
O3 O-2 0.1402 0.7138 0.5802 1 0.0
Ni2 Ni+2 0 1 0 1 0.0
O12 O-2 0.4508 0.704 0.4203 1 0.0
H2 H+1 -0.154 0.56 0.455 1 0.0
